data_7104948
loop_
_publ_author_name
'Shimada, Shigeru'
'Maruyama, Junpei'
'Choe, Yoong-Kee'
'Yamashita, Takashi'

_publ_section_title
;
 A unique Bi-Bi bond forming reaction using organobismuth oxides and
 phosphorus compounds bearing a P(=O)H group.
;
_journal_issue 41
_journal_name_full 'Chemical communications (Cambridge, England)'
_journal_page_first 6168
_journal_page_last 6170
_journal_paper_doi 10.1039/b914316e
_journal_year 2009
_chemical_formula_moiety 'C30 H29 Bi N O3 P '
_chemical_formula_sum 'C30 H29 Bi N O3 P'
_chemical_formula_weight 691.52
_space_group_IT_number 14
_symmetry_cell_setting monoclinic
_symmetry_Int_Tables_number 14
_symmetry_space_group_name_Hall '-P 2ybc'
_symmetry_space_group_name_H-M 'P 1 21/c 1'
_atom_sites_solution_hydrogens geom
_atom_sites_solution_primary heavy
_atom_sites_solution_secondary difmap
_audit_creation_date 2008-03-04
_audit_creation_method 'by CrystalStructure 3.8'
_cell_angle_alpha 90.0000
_cell_angle_beta 104.122(1)
_cell_angle_gamma 90.0000
_cell_formula_units_Z 4
_cell_length_a 11.8574(5)
_cell_length_b 12.9440(5)
_cell_length_c 17.2181(7)
_cell_measurement_reflns_used 8399
_cell_measurement_temperature 153(2)
_cell_measurement_theta_max 28.3
_cell_measurement_theta_min 2.4
_cell_volume 2562.81(18)
_computing_cell_refinement 'Bruker SMART'
_computing_data_collection 'Bruker SMART'
_computing_data_reduction CrystalStructure
_computing_publication_material 'CrystalStructure 3.8'
_computing_structure_refinement CRYSTALS
_computing_structure_solution 'DIRDIF99 (PATTY)'
_diffrn_ambient_temperature 153(2)
_diffrn_detector_area_resol_mean '8.366 [pixels/mm]'
_diffrn_measured_fraction_theta_full 0.971
_diffrn_measured_fraction_theta_max 0.921
_diffrn_measurement_device_type 'CCD area detector'
_diffrn_measurement_method 'phi and omega scans'
_diffrn_radiation_monochromator graphite
_diffrn_radiation_source 'rotating anode'
_diffrn_radiation_type 'Mo K\a'
_diffrn_radiation_wavelength 0.71069
_diffrn_reflns_av_R_equivalents 0.020
_diffrn_reflns_limit_h_max 15
_diffrn_reflns_limit_h_min -15
_diffrn_reflns_limit_k_max 16
_diffrn_reflns_limit_k_min -15
_diffrn_reflns_limit_l_max 9
_diffrn_reflns_limit_l_min -22
_diffrn_reflns_number 15216
_diffrn_reflns_theta_full 27.50
_diffrn_reflns_theta_max 28.27
_exptl_absorpt_coefficient_mu 6.963
_exptl_absorpt_correction_T_max 0.434
_exptl_absorpt_correction_T_min 0.312
_exptl_absorpt_correction_type empirical
_exptl_absorpt_process_details
;
SADABS; Sheldrick 1996
;
_exptl_crystal_colour colorless
_exptl_crystal_density_diffrn 1.792
_exptl_crystal_density_method 'not measured'
_exptl_crystal_description prismatic
_exptl_crystal_F_000 1352.00
_exptl_crystal_size_max 0.19
_exptl_crystal_size_mid 0.14
_exptl_crystal_size_min 0.12
_refine_diff_density_max 2.31
_refine_diff_density_min -1.18
_refine_ls_extinction_method none
_refine_ls_goodness_of_fit_ref 1.064
_refine_ls_hydrogen_treatment constr
_refine_ls_number_parameters 354
_refine_ls_number_reflns 5720
_refine_ls_R_factor_gt 0.0214
_refine_ls_shift/su_max 0.0000
_refine_ls_structure_factor_coef Fsqd
_refine_ls_weighting_details 'w = 1/[0.2000\s(Fo^2^) + 0.0600]/(4Fo^2^)'
_refine_ls_weighting_scheme calc
_refine_ls_wR_factor_ref 0.0488
_reflns_number_gt 5045
_reflns_number_total 5721
_reflns_threshold_expression F^2^>2.0\s(F^2^)
_cod_data_source_file b914316e.txt
_cod_data_source_block compound-6a
_cod_original_formula_sum 'C30 H29 Bi N O3 P '
_cod_database_code 7104948

loop_
_symmetry_equiv_pos_site_id
_symmetry_equiv_pos_as_xyz
1 +X,+Y,+Z
2 -X,1/2+Y,1/2-Z
3 -X,-Y,-Z
4 +X,1/2-Y,1/2+Z

loop_
_atom_site_label
_atom_site_type_symbol
_atom_site_fract_x
_atom_site_fract_y
_atom_site_fract_z
_atom_site_U_iso_or_equiv
_atom_site_adp_type
_atom_site_occupancy
_atom_site_symmetry_multiplicity
_atom_site_calc_flag
_atom_site_refinement_flags
_atom_site_disorder_assembly
_atom_site_disorder_group
Bi(1) Bi 0.195210(10) 0.020990(10) 0.177510(10) 0.01732(2) Uani 1.00 1 d . . .
P(1) P 0.26103(7) -0.23477(6) 0.13576(5) 0.02038(19) Uani 1.00 1 d . . .
O(1) O 0.2272(2) -0.15639(19) 0.19086(14) 0.0279(6) Uani 1.00 1 d . . .
O(2) O 0.1692(2) -0.2772(2) 0.07006(15) 0.0289(6) Uani 1.00 1 d . . .
O(3) O 0.3610(2) -0.17667(18) 0.10180(14) 0.0244(5) Uani 1.00 1 d . . .
N(1) N 0.0882(2) 0.1828(2) 0.19582(15) 0.0177(6) Uani 1.00 1 d . . .
C(1) C 0.0101(2) -0.0053(2) 0.11223(18) 0.0191(7) Uani 1.00 1 d . . .
C(2) C -0.0362(2) -0.1012(2) 0.08457(19) 0.0225(7) Uani 1.00 1 d . . .
C(3) C -0.1531(3) -0.1094(2) 0.04522(19) 0.0253(8) Uani 1.00 1 d . . .
C(4) C -0.2220(3) -0.0215(3) 0.0313(2) 0.0269(8) Uani 1.00 1 d . . .
C(5) C -0.1754(2) 0.0741(2) 0.05745(19) 0.0242(8) Uani 1.00 1 d . . .
C(6) C -0.0584(2) 0.0833(2) 0.09737(18) 0.0202(7) Uani 1.00 1 d . . .
C(7) C -0.0070(2) 0.1890(2) 0.12086(19) 0.0218(7) Uani 1.00 1 d . . .
C(8) C 0.0342(2) 0.1606(2) 0.26398(19) 0.0218(7) Uani 1.00 1 d . . .
C(9) C 0.1007(2) 0.0833(2) 0.32419(19) 0.0196(7) Uani 1.00 1 d . . .
C(10) C 0.0839(3) 0.0824(2) 0.4020(2) 0.0248(8) Uani 1.00 1 d . . .
C(11) C 0.1364(3) 0.0062(2) 0.4553(2) 0.0282(9) Uani 1.00 1 d . . .
C(12) C 0.2053(3) -0.0680(2) 0.4327(2) 0.0269(8) Uani 1.00 1 d . . .
C(13) C 0.2226(2) -0.0677(2) 0.3551(2) 0.0232(7) Uani 1.00 1 d . . .
C(14) C 0.1696(2) 0.0083(2) 0.30103(18) 0.0188(7) Uani 1.00 1 d . . .
C(15) C 0.1658(2) 0.2786(2) 0.20980(19) 0.0208(7) Uani 1.00 1 d . . .
C(16) C 0.2284(3) 0.2891(3) 0.1418(2) 0.0306(9) Uani 1.00 1 d . . .
C(17) C 0.0962(3) 0.3774(2) 0.2127(2) 0.0289(9) Uani 1.00 1 d . . .
C(18) C 0.2579(3) 0.2642(2) 0.2882(2) 0.0279(8) Uani 1.00 1 d . . .
C(19) C 0.3454(2) -0.3352(2) 0.1928(2) 0.0222(7) Uani 1.00 1 d . . .
C(20) C 0.3213(3) -0.3738(2) 0.2626(2) 0.0273(8) Uani 1.00 1 d . . .
C(21) C 0.3820(3) -0.4570(2) 0.3020(2) 0.0307(9) Uani 1.00 1 d . . .
C(22) C 0.4674(3) -0.5033(2) 0.2724(2) 0.0317(9) Uani 1.00 1 d . . .
C(23) C 0.4953(3) -0.4651(2) 0.2039(2) 0.0282(9) Uani 1.00 1 d . . .
C(24) C 0.4355(2) -0.3794(2) 0.1631(2) 0.0226(7) Uani 1.00 1 d . . .
C(25) C 0.4672(2) -0.3352(2) 0.09275(19) 0.0216(7) Uani 1.00 1 d . . .
C(26) C 0.5402(3) -0.3857(3) 0.0521(2) 0.0294(9) Uani 1.00 1 d . . .
C(27) C 0.5734(3) -0.3411(3) -0.0116(2) 0.0388(11) Uani 1.00 1 d . . .
C(28) C 0.5365(3) -0.2426(3) -0.0366(2) 0.0425(12) Uani 1.00 1 d . . .
C(29) C 0.4657(3) -0.1898(3) 0.0021(2) 0.0349(10) Uani 1.00 1 d . . .
C(30) C 0.4307(2) -0.2353(2) 0.0649(2) 0.0232(8) Uani 1.00 1 d . . .
H(1) H 0.0124 -0.1606 0.0925 0.027 Uiso 1.00 1 c R . .
H(2) H -0.1858 -0.1749 0.0280 0.031 Uiso 1.00 1 c R . .
H(3) H -0.3014 -0.0269 0.0033 0.031 Uiso 1.00 1 c R . .
H(4) H -0.2234 0.1338 0.0486 0.029 Uiso 1.00 1 c R . .
H(5) H -0.0687 0.2355 0.1303 0.025 Uiso 1.00 1 c R . .
H(6) H 0.0245 0.2170 0.0770 0.025 Uiso 1.00 1 c R . .
H(7) H 0.0296 0.2262 0.2925 0.027 Uiso 1.00 1 c R . .
H(8) H -0.0452 0.1334 0.2419 0.027 Uiso 1.00 1 c R . .
H(9) H 0.0366 0.1333 0.4182 0.030 Uiso 1.00 1 c R . .
H(10) H 0.1252 0.0052 0.5080 0.034 Uiso 1.00 1 c R . .
H(11) H 0.2413 -0.1193 0.4700 0.031 Uiso 1.00 1 c R . .
H(12) H 0.2698 -0.1189 0.3392 0.027 Uiso 1.00 1 c R . .
H(13) H 0.1713 0.3045 0.0915 0.039 Uiso 1.00 1 c R . .
H(14) H 0.2853 0.3453 0.1543 0.038 Uiso 1.00 1 c R . .
H(15) H 0.2684 0.2243 0.1362 0.039 Uiso 1.00 1 c R . .
H(16) H 0.0600 0.3741 0.2581 0.034 Uiso 1.00 1 c R . .
H(17) H 0.1484 0.4372 0.2190 0.034 Uiso 1.00 1 c R . .
H(18) H 0.0357 0.3844 0.1628 0.034 Uiso 1.00 1 c R . .
H(19) H 0.3119 0.3228 0.2963 0.032 Uiso 1.00 1 c R . .
H(20) H 0.2201 0.2606 0.3327 0.032 Uiso 1.00 1 c R . .
H(21) H 0.3009 0.2001 0.2859 0.032 Uiso 1.00 1 c R . .
H(22) H 0.2619 -0.3424 0.2829 0.033 Uiso 1.00 1 c R . .
H(23) H 0.3651 -0.4822 0.3498 0.036 Uiso 1.00 1 c R . .
H(24) H 0.5074 -0.5619 0.2989 0.037 Uiso 1.00 1 c R . .
H(25) H 0.5550 -0.4970 0.1843 0.033 Uiso 1.00 1 c R . .
H(26) H 0.5675 -0.4531 0.0688 0.035 Uiso 1.00 1 c R . .
H(27) H 0.6223 -0.3781 -0.0381 0.048 Uiso 1.00 1 c R . .
H(28) H 0.5598 -0.2118 -0.0803 0.052 Uiso 1.00 1 c R . .
H(29) H 0.4404 -0.1218 -0.0144 0.042 Uiso 1.00 1 c R . .

loop_
_atom_site_aniso_label
_atom_site_aniso_U_11
_atom_site_aniso_U_22
_atom_site_aniso_U_33
_atom_site_aniso_U_12
_atom_site_aniso_U_13
_atom_site_aniso_U_23
Bi(1) 0.01700(6) 0.01869(6) 0.01624(6) 0.00345(5) 0.00397(4) -0.00053(5)
P(1) 0.0236(4) 0.0164(3) 0.0208(3) 0.0044(3) 0.0047(3) -0.0016(3)
O(1) 0.0388(14) 0.0206(12) 0.0249(12) 0.0076(10) 0.0087(10) -0.0006(9)
O(2) 0.0257(12) 0.0283(13) 0.0312(13) 0.0035(10) 0.0043(10) -0.0084(10)
O(3) 0.0254(12) 0.0200(11) 0.0283(12) 0.0031(9) 0.0074(9) 0.0014(9)
N(1) 0.0206(13) 0.0145(12) 0.0181(12) 0.0024(10) 0.0049(10) 0.0018(10)
C(1) 0.0223(15) 0.0221(16) 0.0146(13) 0.0021(12) 0.0076(11) 0.0009(11)
C(2) 0.0257(16) 0.0242(16) 0.0178(14) 0.0000(13) 0.0056(12) 0.0028(12)
C(3) 0.0296(17) 0.0287(18) 0.0187(15) -0.0056(14) 0.0080(13) -0.0030(13)
C(4) 0.0208(16) 0.0363(19) 0.0215(15) -0.0011(14) 0.0009(12) -0.0015(14)
C(5) 0.0222(16) 0.0297(18) 0.0204(15) 0.0059(13) 0.0044(12) 0.0024(13)
C(6) 0.0224(15) 0.0230(16) 0.0149(13) 0.0027(12) 0.0040(11) 0.0018(12)
C(7) 0.0220(16) 0.0208(16) 0.0206(15) 0.0035(12) 0.0015(12) 0.0045(12)
C(8) 0.0229(16) 0.0236(16) 0.0207(15) 0.0008(13) 0.0090(12) -0.0001(12)
C(9) 0.0204(15) 0.0187(15) 0.0196(14) -0.0037(12) 0.0049(11) -0.0003(12)
C(10) 0.0323(18) 0.0225(17) 0.0216(15) -0.0032(13) 0.0106(13) -0.0023(12)
C(11) 0.0361(19) 0.033(2) 0.0150(14) -0.0106(15) 0.0056(13) 0.0003(13)
C(12) 0.0268(17) 0.0284(18) 0.0214(15) -0.0077(14) -0.0018(13) 0.0096(14)
C(13) 0.0201(15) 0.0194(15) 0.0281(16) -0.0013(12) 0.0019(12) 0.0007(13)
C(14) 0.0190(14) 0.0190(15) 0.0170(13) -0.0030(11) 0.0018(11) 0.0002(11)
C(15) 0.0250(16) 0.0150(14) 0.0221(15) -0.0016(12) 0.0053(12) 0.0014(12)
C(16) 0.036(2) 0.0280(18) 0.0324(18) -0.0074(15) 0.0170(16) 0.0007(15)
C(17) 0.0360(19) 0.0181(16) 0.0316(18) 0.0034(14) 0.0064(15) 0.0014(14)
C(18) 0.0269(17) 0.0214(17) 0.0316(18) -0.0024(14) -0.0001(14) -0.0004(14)
C(19) 0.0244(16) 0.0177(15) 0.0230(15) 0.0001(12) 0.0029(12) -0.0022(12)
C(20) 0.0284(17) 0.0258(18) 0.0286(17) -0.0017(14) 0.0086(14) -0.0017(14)
C(21) 0.036(2) 0.0284(19) 0.0263(17) -0.0028(15) 0.0056(15) 0.0052(14)
C(22) 0.0289(18) 0.0255(18) 0.0367(19) 0.0031(14) 0.0001(15) 0.0103(15)
C(23) 0.0224(16) 0.0267(18) 0.0340(18) 0.0028(13) 0.0042(14) 0.0021(14)
C(24) 0.0183(15) 0.0232(16) 0.0242(15) -0.0020(12) 0.0009(12) -0.0041(13)
C(25) 0.0145(14) 0.0248(16) 0.0234(15) 0.0011(12) 0.0007(12) -0.0028(13)
C(26) 0.0240(17) 0.0306(19) 0.0332(18) 0.0078(14) 0.0063(14) -0.0004(15)
C(27) 0.0300(19) 0.051(2) 0.038(2) 0.0102(18) 0.0150(16) 0.0036(19)
C(28) 0.033(2) 0.059(2) 0.038(2) 0.0055(19) 0.0146(17) 0.013(2)
C(29) 0.0299(19) 0.035(2) 0.040(2) 0.0022(16) 0.0095(16) 0.0108(17)
C(30) 0.0181(15) 0.0260(17) 0.0235(15) 0.0014(13) 0.0010(12) -0.0045(13)

loop_
_atom_type_symbol
_atom_type_description
_atom_type_scat_dispersion_real
_atom_type_scat_dispersion_imag
_atom_type_scat_source
C C 0.003 0.002
;
International Tables for Crystallography
(1992, Vol. C, Tables 4.2.6.8 and 6.1.1.4)
;
N N 0.006 0.003
;
International Tables for Crystallography
(1992, Vol. C, Tables 4.2.6.8 and 6.1.1.4)
;
O O 0.011 0.006
;
International Tables for Crystallography
(1992, Vol. C, Tables 4.2.6.8 and 6.1.1.4)
;
H H 0.000 0.000
;
International Tables for Crystallography
(1992, Vol. C, Table 6.1.1.4)
;
Bi Bi -4.108 10.257
;
International Tables for Crystallography
(1992, Vol. C, Tables 4.2.6.8 and 6.1.1.4)
;
P P 0.102 0.094
;
International Tables for Crystallography
(1992, Vol. C, Tables 4.2.6.8 and 6.1.1.4)
;

loop_
_geom_angle_atom_site_label_1
_geom_angle_atom_site_label_2
_geom_angle_atom_site_label_3
_geom_angle
_geom_angle_publ_flag
_geom_angle_site_symmetry_1
_geom_angle_site_symmetry_2
_geom_angle_site_symmetry_3
O(1) Bi(1) N(1) 152.36(9) yes . . .
O(1) Bi(1) C(1) 90.90(10) yes . . .
O(1) Bi(1) C(14) 83.69(10) yes . . .
N(1) Bi(1) C(1) 74.08(10) yes . . .
N(1) Bi(1) C(14) 75.54(10) yes . . .
C(1) Bi(1) C(14) 97.07(11) yes . . .
O(1) P(1) O(2) 118.28(14) yes . . .
O(1) P(1) O(3) 104.11(13) yes . . .
O(1) P(1) C(19) 110.09(15) yes . . .
O(2) P(1) O(3) 111.30(14) yes . . .
O(2) P(1) C(19) 111.27(14) yes . . .
O(3) P(1) C(19) 100.04(14) yes . . .
Bi(1) O(1) P(1) 131.51(14) yes . . .
P(1) O(3) C(30) 118.7(2) yes . . .
Bi(1) N(1) C(7) 103.62(18) yes . . .
Bi(1) N(1) C(8) 105.36(18) yes . . .
Bi(1) N(1) C(15) 113.23(19) yes . . .
C(7) N(1) C(8) 108.1(2) yes . . .
C(7) N(1) C(15) 113.0(2) yes . . .
C(8) N(1) C(15) 112.9(2) yes . . .
Bi(1) C(1) C(2) 124.4(2) yes . . .
Bi(1) C(1) C(6) 115.1(2) yes . . .
C(2) C(1) C(6) 120.5(2) yes . . .
C(1) C(2) C(3) 119.8(3) yes . . .
C(2) C(3) C(4) 119.8(3) yes . . .
C(3) C(4) C(5) 120.3(3) yes . . .
C(4) C(5) C(6) 120.4(3) yes . . .
C(1) C(6) C(5) 119.1(2) yes . . .
C(1) C(6) C(7) 121.1(2) yes . . .
C(5) C(6) C(7) 119.8(2) yes . . .
N(1) C(7) C(6) 110.6(2) yes . . .
N(1) C(8) C(9) 114.4(2) yes . . .
C(8) C(9) C(10) 119.2(3) yes . . .
C(8) C(9) C(14) 120.6(2) yes . . .
C(10) C(9) C(14) 119.9(2) yes . . .
C(9) C(10) C(11) 119.5(3) yes . . .
C(10) C(11) C(12) 120.7(3) yes . . .
C(11) C(12) C(13) 120.1(3) yes . . .
C(12) C(13) C(14) 119.5(3) yes . . .
Bi(1) C(14) C(9) 116.7(2) yes . . .
Bi(1) C(14) C(13) 123.1(2) yes . . .
C(9) C(14) C(13) 120.2(3) yes . . .
N(1) C(15) C(16) 109.6(2) yes . . .
N(1) C(15) C(17) 112.1(2) yes . . .
N(1) C(15) C(18) 108.3(2) yes . . .
C(16) C(15) C(17) 108.4(2) yes . . .
C(16) C(15) C(18) 108.0(2) yes . . .
C(17) C(15) C(18) 110.4(2) yes . . .
P(1) C(19) C(20) 122.0(2) yes . . .
P(1) C(19) C(24) 117.9(2) yes . . .
C(20) C(19) C(24) 120.0(3) yes . . .
C(19) C(20) C(21) 120.8(3) yes . . .
C(20) C(21) C(22) 120.0(3) yes . . .
C(21) C(22) C(23) 120.5(3) yes . . .
C(22) C(23) C(24) 120.5(3) yes . . .
C(19) C(24) C(23) 118.1(3) yes . . .
C(19) C(24) C(25) 120.6(2) yes . . .
C(23) C(24) C(25) 121.3(3) yes . . .
C(24) C(25) C(26) 123.0(3) yes . . .
C(24) C(25) C(30) 121.2(3) yes . . .
C(26) C(25) C(30) 115.7(3) yes . . .
C(25) C(26) C(27) 122.2(3) yes . . .
C(26) C(27) C(28) 120.3(4) yes . . .
C(27) C(28) C(29) 119.5(4) yes . . .
C(28) C(29) C(30) 120.2(3) yes . . .
O(3) C(30) C(25) 121.0(3) yes . . .
O(3) C(30) C(29) 116.9(3) yes . . .
C(25) C(30) C(29) 122.1(3) yes . . .
C(1) C(2) H(1) 119.8 no . . .
C(3) C(2) H(1) 120.4 no . . .
C(2) C(3) H(2) 120.1 no . . .
C(4) C(3) H(2) 120.1 no . . .
C(3) C(4) H(3) 119.8 no . . .
C(5) C(4) H(3) 119.9 no . . .
C(4) C(5) H(4) 119.9 no . . .
C(6) C(5) H(4) 119.7 no . . .
N(1) C(7) H(5) 108.9 no . . .
N(1) C(7) H(6) 109.4 no . . .
C(6) C(7) H(5) 109.2 no . . .
C(6) C(7) H(6) 109.3 no . . .
H(5) C(7) H(6) 109.5 no . . .
N(1) C(8) H(7) 108.1 no . . .
N(1) C(8) H(8) 108.5 no . . .
C(9) C(8) H(7) 108.0 no . . .
C(9) C(8) H(8) 108.4 no . . .
H(7) C(8) H(8) 109.5 no . . .
C(9) C(10) H(9) 120.4 no . . .
C(11) C(10) H(9) 120.1 no . . .
C(10) C(11) H(10) 119.8 no . . .
C(12) C(11) H(10) 119.5 no . . .
C(11) C(12) H(11) 119.8 no . . .
C(13) C(12) H(11) 120.1 no . . .
C(12) C(13) H(12) 120.3 no . . .
C(14) C(13) H(12) 120.1 no . . .
C(15) C(16) H(13) 109.5 no . . .
C(15) C(16) H(14) 109.4 no . . .
C(15) C(16) H(15) 109.5 no . . .
H(13) C(16) H(14) 109.5 no . . .
H(13) C(16) H(15) 109.5 no . . .
H(14) C(16) H(15) 109.5 no . . .
C(15) C(17) H(16) 109.5 no . . .
C(15) C(17) H(17) 109.4 no . . .
C(15) C(17) H(18) 109.5 no . . .
H(16) C(17) H(17) 109.5 no . . .
H(16) C(17) H(18) 109.5 no . . .
H(17) C(17) H(18) 109.5 no . . .
C(15) C(18) H(19) 109.5 no . . .
C(15) C(18) H(20) 109.4 no . . .
C(15) C(18) H(21) 109.5 no . . .
H(19) C(18) H(20) 109.5 no . . .
H(19) C(18) H(21) 109.5 no . . .
H(20) C(18) H(21) 109.5 no . . .
C(19) C(20) H(22) 119.4 no . . .
C(21) C(20) H(22) 119.8 no . . .
C(20) C(21) H(23) 119.9 no . . .
C(22) C(21) H(23) 120.1 no . . .
C(21) C(22) H(24) 119.7 no . . .
C(23) C(22) H(24) 119.8 no . . .
C(22) C(23) H(25) 120.0 no . . .
C(24) C(23) H(25) 119.5 no . . .
C(25) C(26) H(26) 118.9 no . . .
C(27) C(26) H(26) 118.9 no . . .
C(26) C(27) H(27) 119.7 no . . .
C(28) C(27) H(27) 120.0 no . . .
C(27) C(28) H(28) 120.1 no . . .
C(29) C(28) H(28) 120.4 no . . .
C(28) C(29) H(29) 120.0 no . . .
C(30) C(29) H(29) 119.7 no . . .

loop_
_geom_bond_atom_site_label_1
_geom_bond_atom_site_label_2
_geom_bond_distance
_geom_bond_publ_flag
_geom_bond_site_symmetry_1
_geom_bond_site_symmetry_2
Bi(1) O(1) 2.329(2) yes . .
Bi(1) N(1) 2.508(2) yes . .
Bi(1) C(1) 2.234(3) yes . .
Bi(1) C(14) 2.227(3) yes . .
P(1) O(1) 1.509(2) yes . .
P(1) O(2) 1.472(2) yes . .
P(1) O(3) 1.629(2) yes . .
P(1) C(19) 1.782(3) yes . .
O(3) C(30) 1.384(4) yes . .
N(1) C(7) 1.496(3) yes . .
N(1) C(8) 1.495(4) yes . .
N(1) C(15) 1.528(4) yes . .
C(1) C(2) 1.393(4) yes . .
C(1) C(6) 1.393(4) yes . .
C(2) C(3) 1.391(4) yes . .
C(3) C(4) 1.386(5) yes . .
C(4) C(5) 1.385(5) yes . .
C(5) C(6) 1.394(4) yes . .
C(6) C(7) 1.513(4) yes . .
C(8) C(9) 1.516(4) yes . .
C(9) C(10) 1.402(5) yes . .
C(9) C(14) 1.388(4) yes . .
C(10) C(11) 1.387(4) yes . .
C(11) C(12) 1.377(5) yes . .
C(12) C(13) 1.401(5) yes . .
C(13) C(14) 1.394(4) yes . .
C(15) C(16) 1.537(5) yes . .
C(15) C(17) 1.530(4) yes . .
C(15) C(18) 1.526(4) yes . .
C(19) C(20) 1.394(5) yes . .
C(19) C(24) 1.413(5) yes . .
C(20) C(21) 1.379(4) yes . .
C(21) C(22) 1.376(5) yes . .
C(22) C(23) 1.392(5) yes . .
C(23) C(24) 1.409(4) yes . .
C(24) C(25) 1.468(5) yes . .
C(25) C(26) 1.401(5) yes . .
C(25) C(30) 1.410(4) yes . .
C(26) C(27) 1.380(6) yes . .
C(27) C(28) 1.382(6) yes . .
C(28) C(29) 1.374(6) yes . .
C(29) C(30) 1.383(5) yes . .
C(2) H(1) 0.950 no . .
C(3) H(2) 0.950 no . .
C(4) H(3) 0.950 no . .
C(5) H(4) 0.950 no . .
C(7) H(5) 0.990 no . .
C(7) H(6) 0.990 no . .
C(8) H(7) 0.990 no . .
C(8) H(8) 0.990 no . .
C(10) H(9) 0.950 no . .
C(11) H(10) 0.950 no . .
C(12) H(11) 0.950 no . .
C(13) H(12) 0.950 no . .
C(16) H(13) 0.980 no . .
C(16) H(14) 0.980 no . .
C(16) H(15) 0.980 no . .
C(17) H(16) 0.980 no . .
C(17) H(17) 0.980 no . .
C(17) H(18) 0.980 no . .
C(18) H(19) 0.980 no . .
C(18) H(20) 0.980 no . .
C(18) H(21) 0.980 no . .
C(20) H(22) 0.950 no . .
C(21) H(23) 0.950 no . .
C(22) H(24) 0.950 no . .
C(23) H(25) 0.950 no . .
C(26) H(26) 0.950 no . .
C(27) H(27) 0.950 no . .
C(28) H(28) 0.950 no . .
C(29) H(29) 0.950 no . .
